data_4101784
loop_
_publ_author_name
'Jonathan G. Melnick'
'Kevin Yurkerwich'
'Gerard Parkin'

_publ_section_title
;
 On the Chalcogenophilicity of Mercury: Evidence for a Strong Hg-Se Bond
 in [TmBut]HgSePh and Its Relevance to the Toxicity of Mercury
;
_journal_name_full 'Journal of the American Chemical Society'
_journal_page_first 647
_journal_page_last 655
_journal_paper_doi 10.1021/ja907523x
_journal_volume 132
_journal_year 2010
_chemical_formula_sum 'C27 H39 B Hg N6 S4'
_chemical_formula_weight 787.28
_chemical_name_systematic
;
 ?
;
_space_group_IT_number 14
_symmetry_cell_setting monoclinic
_symmetry_space_group_name_Hall '-P 2ybc'
_symmetry_space_group_name_H-M 'P 1 21/c 1'
_atom_sites_solution_hydrogens geom
_atom_sites_solution_primary direct
_atom_sites_solution_secondary difmap
_audit_creation_method SHELXL-97
_cell_angle_alpha 90.00
_cell_angle_beta 112.271(4)
_cell_angle_gamma 90.00
_cell_formula_units_Z 4
_cell_length_a 10.235(3)
_cell_length_b 32.516(9)
_cell_length_c 10.447(3)
_cell_measurement_reflns_used 8931
_cell_measurement_temperature 170(2)
_cell_measurement_theta_max 26.07
_cell_measurement_theta_min 2.20
_cell_volume 3217.4(16)
_computing_cell_refinement 'Bruker SMART'
_computing_data_collection 'Bruker SMART'
_computing_data_reduction 'Bruker SAINT'
_computing_molecular_graphics 'Bruker SHELXTL'
_computing_publication_material 'Bruker SHELXTL'
_computing_structure_refinement 'SHELXL-97 (Sheldrick, 1997)'
_computing_structure_solution 'SHELXS-97 (Sheldrick, 1990)'
_diffrn_ambient_temperature 170(2)
_diffrn_measured_fraction_theta_full 0.995
_diffrn_measured_fraction_theta_max 0.995
_diffrn_measurement_device_type 'CCD area detector'
_diffrn_measurement_method 'phi and omega scans'
_diffrn_radiation_monochromator graphite
_diffrn_radiation_source 'fine-focus sealed tube'
_diffrn_radiation_type MoK\a
_diffrn_radiation_wavelength 0.71073
_diffrn_reflns_av_R_equivalents 0.1322
_diffrn_reflns_av_sigmaI/netI 0.1137
_diffrn_reflns_limit_h_max 14
_diffrn_reflns_limit_h_min -14
_diffrn_reflns_limit_k_max 46
_diffrn_reflns_limit_k_min -46
_diffrn_reflns_limit_l_max 14
_diffrn_reflns_limit_l_min -14
_diffrn_reflns_number 51162
_diffrn_reflns_theta_full 30.51
_diffrn_reflns_theta_max 30.51
_diffrn_reflns_theta_min 1.25
_exptl_absorpt_coefficient_mu 5.071
_exptl_absorpt_correction_T_max 0.7856
_exptl_absorpt_correction_T_min 0.3115
_exptl_absorpt_correction_type empirical
_exptl_absorpt_process_details sadabs
_exptl_crystal_colour colorless
_exptl_crystal_density_diffrn 1.625
_exptl_crystal_density_method 'not measured'
_exptl_crystal_description block
_exptl_crystal_F_000 1568
_exptl_crystal_size_max 0.30
_exptl_crystal_size_mid 0.10
_exptl_crystal_size_min 0.05
_refine_diff_density_max 1.149
_refine_diff_density_min -0.941
_refine_diff_density_rms 0.170
_refine_ls_extinction_method none
_refine_ls_goodness_of_fit_ref 1.020
_refine_ls_hydrogen_treatment mixed
_refine_ls_matrix_type full
_refine_ls_number_parameters 356
_refine_ls_number_reflns 9781
_refine_ls_number_restraints 0
_refine_ls_restrained_S_all 1.020
_refine_ls_R_factor_all 0.1212
_refine_ls_R_factor_gt 0.0489
_refine_ls_shift/su_max 0.001
_refine_ls_shift/su_mean 0.000
_refine_ls_structure_factor_coef Fsqd
_refine_ls_weighting_details 'calc w=1/[\s^2^(Fo^2^)+(0.0250P)^2^+0.0000P] where P=(Fo^2^+2Fc^2^)/3'
_refine_ls_weighting_scheme calc
_refine_ls_wR_factor_gt 0.0729
_refine_ls_wR_factor_ref 0.0882
_reflns_number_gt 5512
_reflns_number_total 9781
_reflns_threshold_expression >2sigma(I)
_cod_data_source_file ja907523x_si_002_5.cif
_cod_data_source_block ky177s10
_cod_original_cell_volume 3217.6(16)
_cod_database_code 4101784

loop_
_symmetry_equiv_pos_as_xyz
'x, y, z'
'-x, y+1/2, -z+1/2'
'-x, -y, -z'
'x, -y-1/2, z-1/2'

loop_
_atom_site_label
_atom_site_type_symbol
_atom_site_fract_x
_atom_site_fract_y
_atom_site_fract_z
_atom_site_U_iso_or_equiv
_atom_site_adp_type
_atom_site_occupancy
_atom_site_symmetry_multiplicity
_atom_site_calc_flag
_atom_site_refinement_flags
_atom_site_disorder_assembly
_atom_site_disorder_group
Hg Hg 0.64135(2) 0.128339(6) 0.42723(2) 0.02874(7) Uani 1 1 d . . .
S1 S 0.81629(14) 0.07272(4) 0.57464(14) 0.0293(3) Uani 1 1 d . . .
S2 S 0.53949(15) 0.09067(4) 0.18900(14) 0.0304(3) Uani 1 1 d . . .
S3 S 0.81812(15) 0.17326(4) 0.36872(14) 0.0273(3) Uani 1 1 d . . .
S4 S 0.49548(16) 0.15390(5) 0.54952(15) 0.0337(3) Uani 1 1 d . . .
B B 0.8986(7) 0.0766(2) 0.2833(7) 0.0313(15) Uani 1 1 d . . .
H1 H 0.967(5) 0.0618(13) 0.236(4) 0.012(12) Uiso 1 1 d . . .
N11 N 0.9899(4) 0.08932(13) 0.4344(4) 0.0267(10) Uani 1 1 d . . .
N12 N 1.0786(4) 0.10931(13) 0.6510(4) 0.0272(10) Uani 1 1 d . . .
N21 N 0.7822(5) 0.04460(13) 0.2773(5) 0.0304(11) Uani 1 1 d . . .
N22 N 0.5937(5) 0.00888(13) 0.2608(4) 0.0299(11) Uani 1 1 d . . .
N31 N 0.8377(5) 0.11415(13) 0.1881(4) 0.0269(10) Uani 1 1 d . . .
N32 N 0.7322(5) 0.17068(13) 0.0829(5) 0.0305(11) Uani 1 1 d . . .
C11 C 0.9642(5) 0.09113(15) 0.5528(5) 0.0247(12) Uani 1 1 d . . .
C12 C 1.1203(6) 0.10677(17) 0.4605(6) 0.0362(14) Uani 1 1 d . . .
H12A H 1.1641 0.1096 0.3954 0.043 Uiso 1 1 calc R . .
C13 C 1.1748(6) 0.11898(16) 0.5919(6) 0.0341(14) Uani 1 1 d . . .
H13A H 1.2636 0.1320 0.6368 0.041 Uiso 1 1 calc R . .
C14 C 1.0942(6) 0.12166(18) 0.7964(6) 0.0391(15) Uani 1 1 d . . .
C15 C 1.2409(6) 0.1412(2) 0.8676(7) 0.056(2) Uani 1 1 d . . .
H15A H 1.2510 0.1643 0.8118 0.084 Uiso 1 1 calc R . .
H15B H 1.3139 0.1206 0.8769 0.084 Uiso 1 1 calc R . .
H15C H 1.2512 0.1512 0.9595 0.084 Uiso 1 1 calc R . .
C16 C 1.0836(7) 0.0844(2) 0.8785(6) 0.0474(17) Uani 1 1 d . . .
H16A H 0.9915 0.0712 0.8322 0.071 Uiso 1 1 calc R . .
H16B H 1.0937 0.0929 0.9717 0.071 Uiso 1 1 calc R . .
H16C H 1.1587 0.0649 0.8846 0.071 Uiso 1 1 calc R . .
C17 C 0.9815(6) 0.15422(18) 0.7838(6) 0.0451(17) Uani 1 1 d . . .
H17A H 0.9901 0.1770 0.7260 0.068 Uiso 1 1 calc R . .
H17B H 0.9948 0.1646 0.8760 0.068 Uiso 1 1 calc R . .
H17C H 0.8875 0.1419 0.7414 0.068 Uiso 1 1 calc R . .
C21 C 0.6425(6) 0.04710(15) 0.2438(5) 0.0272(13) Uani 1 1 d . . .
C22 C 0.8241(7) 0.00427(17) 0.3160(6) 0.0372(15) Uani 1 1 d . . .
H22A H 0.9175 -0.0062 0.3438 0.045 Uiso 1 1 calc R . .
C23 C 0.7098(7) -0.01714(18) 0.3070(6) 0.0387(15) Uani 1 1 d . . .
H23A H 0.7081 -0.0455 0.3287 0.046 Uiso 1 1 calc R . .
C24 C 0.4433(6) -0.00404(17) 0.2300(6) 0.0340(14) Uani 1 1 d . . .
C25 C 0.3803(7) 0.02160(19) 0.3156(7) 0.0483(17) Uani 1 1 d . . .
H25A H 0.2827 0.0129 0.2949 0.072 Uiso 1 1 calc R . .
H25B H 0.3818 0.0508 0.2925 0.072 Uiso 1 1 calc R . .
H25C H 0.4362 0.0175 0.4143 0.072 Uiso 1 1 calc R . .
C26 C 0.4432(7) -0.04973(17) 0.2673(6) 0.0443(17) Uani 1 1 d . . .
H26A H 0.4799 -0.0661 0.2096 0.067 Uiso 1 1 calc R . .
H26B H 0.3466 -0.0584 0.2511 0.067 Uiso 1 1 calc R . .
H26C H 0.5032 -0.0538 0.3650 0.067 Uiso 1 1 calc R . .
C27 C 0.3581(7) 0.00081(17) 0.0753(6) 0.0393(14) Uani 1 1 d . . .
H27A H 0.4001 -0.0162 0.0234 0.059 Uiso 1 1 calc R . .
H27B H 0.3589 0.0297 0.0491 0.059 Uiso 1 1 calc R . .
H27C H 0.2606 -0.0080 0.0541 0.059 Uiso 1 1 calc R . .
C31 C 0.7936(5) 0.15222(16) 0.2090(6) 0.0268(12) Uani 1 1 d . . .
C32 C 0.8014(6) 0.10951(19) 0.0474(6) 0.0366(14) Uani 1 1 d . . .
H32A H 0.8194 0.0858 0.0033 0.044 Uiso 1 1 calc R . .
C33 C 0.7373(6) 0.14349(18) -0.0161(6) 0.0377(15) Uani 1 1 d . . .
H33A H 0.7013 0.1482 -0.1130 0.045 Uiso 1 1 calc R . .
C34 C 0.6572(6) 0.21182(17) 0.0541(6) 0.0375(15) Uani 1 1 d . . .
C35 C 0.5951(8) 0.2187(2) -0.1028(6) 0.061(2) Uani 1 1 d . . .
H35A H 0.5268 0.1969 -0.1472 0.092 Uiso 1 1 calc R . .
H35B H 0.6712 0.2180 -0.1381 0.092 Uiso 1 1 calc R . .
H35C H 0.5477 0.2454 -0.1234 0.092 Uiso 1 1 calc R . .
C36 C 0.7632(7) 0.24606(18) 0.1199(7) 0.0496(18) Uani 1 1 d . . .
H36A H 0.8014 0.2428 0.2207 0.074 Uiso 1 1 calc R . .
H36B H 0.7160 0.2728 0.0953 0.074 Uiso 1 1 calc R . .
H36C H 0.8402 0.2446 0.0861 0.074 Uiso 1 1 calc R . .
C37 C 0.5368(6) 0.21096(18) 0.1060(6) 0.0412(16) Uani 1 1 d . . .
H37A H 0.4703 0.1891 0.0584 0.062 Uiso 1 1 calc R . .
H37B H 0.4879 0.2375 0.0872 0.062 Uiso 1 1 calc R . .
H37C H 0.5749 0.2057 0.2058 0.062 Uiso 1 1 calc R . .
C41 C 0.3569(7) 0.18123(19) 0.4241(7) 0.0477(17) Uani 1 1 d . . .
C42 C 0.3261(8) 0.1789(3) 0.2823(8) 0.072(2) Uani 1 1 d . . .
H42A H 0.3787 0.1610 0.2481 0.087 Uiso 1 1 calc R . .
C43 C 0.2181(9) 0.2029(3) 0.1909(9) 0.112(4) Uani 1 1 d . . .
H43A H 0.1949 0.2003 0.0942 0.134 Uiso 1 1 calc R . .
C44 C 0.1453(9) 0.2299(3) 0.2379(11) 0.100(3) Uani 1 1 d . . .
H44A H 0.0801 0.2484 0.1755 0.120 Uiso 1 1 calc R . .
C45 C 0.1663(8) 0.2305(3) 0.3756(11) 0.077(3) Uani 1 1 d . . .
H45A H 0.1068 0.2467 0.4068 0.092 Uiso 1 1 calc R . .
C46 C 0.2730(8) 0.2077(2) 0.4680(8) 0.0570(19) Uani 1 1 d . . .
H46A H 0.2909 0.2098 0.5639 0.068 Uiso 1 1 calc R . .

loop_
_atom_site_aniso_label
_atom_site_aniso_U_11
_atom_site_aniso_U_22
_atom_site_aniso_U_33
_atom_site_aniso_U_23
_atom_site_aniso_U_13
_atom_site_aniso_U_12
Hg 0.02844(11) 0.02753(11) 0.03069(11) -0.00066(12) 0.01168(8) 0.00109(12)
S1 0.0256(7) 0.0307(8) 0.0301(8) 0.0054(6) 0.0087(6) -0.0036(6)
S2 0.0344(8) 0.0222(7) 0.0276(8) 0.0008(6) 0.0039(6) 0.0025(6)
S3 0.0324(8) 0.0216(7) 0.0283(7) -0.0009(6) 0.0119(6) -0.0030(6)
S4 0.0373(8) 0.0372(9) 0.0365(9) 0.0020(7) 0.0252(7) 0.0076(7)
B 0.036(4) 0.030(4) 0.032(4) -0.002(3) 0.017(3) 0.006(3)
N11 0.030(3) 0.022(2) 0.032(3) 0.0023(19) 0.015(2) 0.003(2)
N12 0.024(2) 0.026(2) 0.029(3) 0.000(2) 0.007(2) 0.001(2)
N21 0.037(3) 0.017(2) 0.032(3) -0.003(2) 0.008(2) 0.004(2)
N22 0.038(3) 0.021(2) 0.025(3) -0.0021(19) 0.006(2) -0.004(2)
N31 0.033(3) 0.025(2) 0.024(2) 0.0016(19) 0.011(2) 0.001(2)
N32 0.036(3) 0.025(3) 0.029(3) 0.004(2) 0.011(2) -0.002(2)
C11 0.025(3) 0.018(3) 0.028(3) 0.004(2) 0.007(2) 0.003(2)
C12 0.029(3) 0.035(3) 0.044(4) 0.010(3) 0.014(3) 0.006(3)
C13 0.023(3) 0.029(3) 0.047(4) 0.010(3) 0.011(3) 0.001(2)
C14 0.044(4) 0.043(4) 0.027(3) 0.001(3) 0.009(3) 0.005(3)
C15 0.036(4) 0.063(5) 0.052(4) -0.017(4) -0.001(3) -0.006(3)
C16 0.057(4) 0.054(4) 0.027(3) 0.008(3) 0.011(3) 0.011(3)
C17 0.046(4) 0.032(4) 0.045(4) -0.009(3) 0.004(3) 0.004(3)
C21 0.042(4) 0.015(3) 0.019(3) -0.003(2) 0.005(3) 0.002(2)
C22 0.046(4) 0.021(3) 0.035(3) -0.003(3) 0.005(3) 0.009(3)
C23 0.050(4) 0.023(3) 0.039(4) 0.001(3) 0.012(3) 0.002(3)
C24 0.043(4) 0.031(3) 0.028(3) -0.004(3) 0.013(3) -0.011(3)
C25 0.063(5) 0.043(4) 0.050(4) -0.010(3) 0.033(4) -0.017(3)
C26 0.063(4) 0.027(3) 0.044(4) -0.002(3) 0.022(3) -0.016(3)
C27 0.043(3) 0.036(3) 0.033(3) -0.001(3) 0.008(3) -0.012(3)
C31 0.027(3) 0.023(3) 0.034(3) 0.006(2) 0.016(3) 0.000(2)
C32 0.050(4) 0.035(3) 0.030(3) -0.003(3) 0.021(3) 0.005(3)
C33 0.047(4) 0.040(4) 0.025(3) 0.002(3) 0.013(3) 0.003(3)
C34 0.041(4) 0.026(3) 0.038(4) 0.008(3) 0.007(3) 0.002(3)
C35 0.083(6) 0.053(4) 0.035(4) 0.015(3) 0.008(4) 0.021(4)
C36 0.056(4) 0.036(4) 0.059(5) 0.011(3) 0.023(4) 0.000(3)
C37 0.035(4) 0.038(4) 0.044(4) -0.002(3) 0.008(3) 0.002(3)
C41 0.043(4) 0.039(4) 0.069(5) -0.014(3) 0.031(4) -0.010(3)
C42 0.054(5) 0.090(6) 0.066(6) -0.017(5) 0.014(4) 0.025(5)
C43 0.078(7) 0.170(11) 0.061(6) -0.013(6) -0.003(5) 0.076(7)
C44 0.064(6) 0.120(9) 0.104(8) 0.007(7) 0.019(6) 0.053(6)
C45 0.049(5) 0.072(6) 0.113(8) 0.003(6) 0.036(6) 0.019(4)
C46 0.054(5) 0.048(5) 0.076(5) -0.005(4) 0.034(4) -0.002(4)

loop_
_atom_type_symbol
_atom_type_description
_atom_type_scat_dispersion_real
_atom_type_scat_dispersion_imag
_atom_type_scat_source
C C 0.0033 0.0016 'International Tables Vol C Tables 4.2.6.8 and 6.1.1.4'
H H 0.0000 0.0000 'International Tables Vol C Tables 4.2.6.8 and 6.1.1.4'
B B 0.0013 0.0007 'International Tables Vol C Tables 4.2.6.8 and 6.1.1.4'
N N 0.0061 0.0033 'International Tables Vol C Tables 4.2.6.8 and 6.1.1.4'
S S 0.1246 0.1234 'International Tables Vol C Tables 4.2.6.8 and 6.1.1.4'
Hg Hg -2.3894 9.2266 'International Tables Vol C Tables 4.2.6.8 and 6.1.1.4'

loop_
_geom_angle_atom_site_label_1
_geom_angle_atom_site_label_2
_geom_angle_atom_site_label_3
_geom_angle
_geom_angle_site_symmetry_1
_geom_angle_site_symmetry_3
_geom_angle_publ_flag
S4 Hg S3 123.64(5) . . ?
S4 Hg S1 110.26(5) . . ?
S3 Hg S1 98.47(5) . . ?
S4 Hg S2 123.67(5) . . ?
S3 Hg S2 95.89(5) . . ?
S1 Hg S2 100.07(5) . . ?
C11 S1 Hg 97.02(17) . . ?
C21 S2 Hg 95.51(17) . . ?
C31 S3 Hg 98.42(18) . . ?
C41 S4 Hg 105.1(2) . . ?
H1 B N31 103(2) . . ?
H1 B N11 109(2) . . ?
N31 B N11 112.5(5) . . ?
H1 B N21 107(2) . . ?
N31 B N21 112.6(5) . . ?
N11 B N21 111.9(5) . . ?
C11 N11 C12 108.0(5) . . ?
C11 N11 B 133.3(5) . . ?
C12 N11 B 118.4(5) . . ?
C11 N12 C13 108.4(4) . . ?
C11 N12 C14 126.9(5) . . ?
C13 N12 C14 124.3(5) . . ?
C21 N21 C22 108.3(5) . . ?
C21 N21 B 133.7(4) . . ?
C22 N21 B 118.0(5) . . ?
C21 N22 C23 106.9(5) . . ?
C21 N22 C24 128.0(5) . . ?
C23 N22 C24 125.1(5) . . ?
C31 N31 C32 107.3(4) . . ?
C31 N31 B 133.6(5) . . ?
C32 N31 B 118.5(5) . . ?
C31 N32 C33 107.9(5) . . ?
C31 N32 C34 126.4(5) . . ?
C33 N32 C34 125.3(5) . . ?
N11 C11 N12 107.2(4) . . ?
N11 C11 S1 126.0(4) . . ?
N12 C11 S1 126.7(4) . . ?
C13 C12 N11 108.8(5) . . ?
C12 C13 N12 107.6(5) . . ?
C16 C14 N12 110.6(5) . . ?
C16 C14 C17 112.9(5) . . ?
N12 C14 C17 107.8(4) . . ?
C16 C14 C15 108.9(5) . . ?
N12 C14 C15 107.8(5) . . ?
C17 C14 C15 108.7(5) . . ?
N21 C21 N22 108.4(4) . . ?
N21 C21 S2 126.4(4) . . ?
N22 C21 S2 125.3(4) . . ?
C23 C22 N21 107.8(5) . . ?
C22 C23 N22 108.6(5) . . ?
N22 C24 C27 108.9(5) . . ?
N22 C24 C25 110.2(4) . . ?
C27 C24 C25 111.4(5) . . ?
N22 C24 C26 108.3(5) . . ?
C27 C24 C26 108.3(4) . . ?
C25 C24 C26 109.8(5) . . ?
N31 C31 N32 107.7(5) . . ?
N31 C31 S3 125.3(4) . . ?
N32 C31 S3 127.0(4) . . ?
C33 C32 N31 108.9(5) . . ?
C32 C33 N32 108.1(5) . . ?
N32 C34 C37 109.3(5) . . ?
N32 C34 C36 109.5(5) . . ?
C37 C34 C36 112.7(5) . . ?
N32 C34 C35 108.3(5) . . ?
C37 C34 C35 108.7(5) . . ?
C36 C34 C35 108.2(5) . . ?
C42 C41 C46 117.3(7) . . ?
C42 C41 S4 123.8(5) . . ?
C46 C41 S4 118.9(6) . . ?
C43 C42 C41 119.9(7) . . ?
C44 C43 C42 121.0(9) . . ?
C43 C44 C45 119.9(9) . . ?
C46 C45 C44 119.9(8) . . ?
C45 C46 C41 121.5(8) . . ?

loop_
_geom_bond_atom_site_label_1
_geom_bond_atom_site_label_2
_geom_bond_distance
_geom_bond_site_symmetry_2
_geom_bond_publ_flag
Hg S4 2.4491(14) . ?
Hg S3 2.5728(15) . ?
Hg S1 2.5998(15) . ?
Hg S2 2.6106(15) . ?
S1 C11 1.722(5) . ?
S2 C21 1.729(5) . ?
S3 C31 1.731(6) . ?
S4 C41 1.764(7) . ?
B H1 1.11(4) . ?
B N31 1.549(8) . ?
B N11 1.555(8) . ?
B N21 1.565(8) . ?
N11 C11 1.360(6) . ?
N11 C12 1.379(7) . ?
N12 C11 1.364(6) . ?
N12 C13 1.382(7) . ?
N12 C14 1.521(7) . ?
N21 C21 1.339(7) . ?
N21 C22 1.391(7) . ?
N22 C21 1.376(6) . ?
N22 C23 1.387(7) . ?
N22 C24 1.509(7) . ?
N31 C31 1.363(6) . ?
N31 C32 1.381(7) . ?
N32 C31 1.365(6) . ?
N32 C33 1.377(7) . ?
N32 C34 1.515(7) . ?
C12 C13 1.331(8) . ?
C14 C16 1.512(8) . ?
C14 C17 1.534(8) . ?
C14 C15 1.538(8) . ?
C22 C23 1.334(8) . ?
C24 C27 1.526(8) . ?
C24 C25 1.532(8) . ?
C24 C26 1.536(7) . ?
C32 C33 1.327(8) . ?
C34 C37 1.523(8) . ?
C34 C36 1.525(8) . ?
C34 C35 1.533(8) . ?
C41 C42 1.394(9) . ?
C41 C46 1.410(9) . ?
C42 C43 1.394(10) . ?
C43 C44 1.359(11) . ?
C44 C45 1.372(12) . ?
C45 C46 1.370(10) . ?
